data_7206685
loop_
_publ_author_name
'Deng, Zhao-Peng'
'Qi, Hui-Ling'
'Huo, Li-Hua'
'Zhao, Hui'
'Gao, Shan'

_publ_section_title
;
 Inorganic anion induced supramolecular architectures and luminescent
 properties of flexible bis(pyridyl) based ionic salts
;
_journal_issue 22
_journal_name_full CrystEngComm
_journal_page_first 6632
_journal_paper_doi 10.1039/c1ce05628j
_journal_volume 13
_journal_year 2011
_chemical_formula_moiety 'C18 H20 N4, 2(Cl O4)'
_chemical_formula_sum 'C18 H20 Cl2 N4 O8'
_chemical_formula_weight 491.28
_chemical_name_systematic
;
?
;
_space_group_IT_number 15
_symmetry_cell_setting monoclinic
_symmetry_space_group_name_Hall '-C 2yc'
_symmetry_space_group_name_H-M 'C 1 2/c 1'
_atom_sites_solution_hydrogens geom
_atom_sites_solution_primary direct
_atom_sites_solution_secondary difmap
_audit_creation_method SHELXL-97
_cell_angle_alpha 90.00
_cell_angle_beta 111.52(3)
_cell_angle_gamma 90.00
_cell_formula_units_Z 4
_cell_length_a 14.917(3)
_cell_length_b 9.4759(19)
_cell_length_c 16.141(3)
_cell_measurement_reflns_used 3149
_cell_measurement_temperature 295(2)
_cell_measurement_theta_max 25.00
_cell_measurement_theta_min 3.20
_cell_volume 2122.5(8)
_computing_cell_refinement RAPID-AUTO
_computing_data_collection 'RAPID-AUTO (Rigaku Corporation, 1998)'
_computing_data_reduction 'CrystalStructure (Rigaku/MSC and Rigaku Corporation, 2002)'
_computing_molecular_graphics SHELXL-97
_computing_publication_material SHELXL-97
_computing_structure_refinement 'SHELXL-97 (Sheldrick, 1997)'
_computing_structure_solution 'SHELXS-97 (Sheldrick, 1990)'
_diffrn_ambient_temperature 295(2)
_diffrn_detector_area_resol_mean 10.000
_diffrn_measured_fraction_theta_full 0.982
_diffrn_measured_fraction_theta_max 0.982
_diffrn_measurement_device_type 'Rigaku RAXIS-RAPID'
_diffrn_measurement_method \w
_diffrn_radiation_monochromator graphite
_diffrn_radiation_source 'fine-focus sealed tube'
_diffrn_radiation_type MoK\a
_diffrn_radiation_wavelength 0.71073
_diffrn_reflns_av_R_equivalents 0.0965
_diffrn_reflns_av_sigmaI/netI 0.0744
_diffrn_reflns_limit_h_max 17
_diffrn_reflns_limit_h_min -17
_diffrn_reflns_limit_k_max 11
_diffrn_reflns_limit_k_min -11
_diffrn_reflns_limit_l_max 18
_diffrn_reflns_limit_l_min -19
_diffrn_reflns_number 7196
_diffrn_reflns_theta_full 25.00
_diffrn_reflns_theta_max 25.00
_diffrn_reflns_theta_min 3.18
_diffrn_standards_decay_% 0
_diffrn_standards_interval_count 0
_diffrn_standards_interval_time 0
_diffrn_standards_number 0
_exptl_absorpt_coefficient_mu 0.361
_exptl_absorpt_correction_T_max 0.9412
_exptl_absorpt_correction_T_min 0.9152
_exptl_absorpt_correction_type multi-scan
_exptl_absorpt_process_details 'ABSCOR (Higashi, 1995)'
_exptl_crystal_colour colorless
_exptl_crystal_density_diffrn 1.537
_exptl_crystal_density_method 'not measured'
_exptl_crystal_description prism
_exptl_crystal_F_000 1016
_exptl_crystal_size_max 0.25
_exptl_crystal_size_mid 0.21
_exptl_crystal_size_min 0.17
_refine_diff_density_max 0.147
_refine_diff_density_min -0.147
_refine_diff_density_rms 0.035
_refine_ls_extinction_method none
_refine_ls_goodness_of_fit_ref 1.002
_refine_ls_hydrogen_treatment constr
_refine_ls_matrix_type full
_refine_ls_number_parameters 183
_refine_ls_number_reflns 1819
_refine_ls_number_restraints 44
_refine_ls_restrained_S_all 1.026
_refine_ls_R_factor_all 0.1280
_refine_ls_R_factor_gt 0.0566
_refine_ls_shift/su_max 0.000
_refine_ls_shift/su_mean 0.000
_refine_ls_structure_factor_coef Fsqd
_refine_ls_weighting_details 'calc w=1/[\s^2^(Fo^2^)+(0.0439P)^2^+0.0000P] where P=(Fo^2^+2Fc^2^)/3'
_refine_ls_weighting_scheme calc
_refine_ls_wR_factor_gt 0.0988
_refine_ls_wR_factor_ref 0.1171
_reflns_number_gt 1682
_reflns_number_total 1819
_reflns_threshold_expression >2sigma(I)
_cod_data_source_file c1ce05628j.txt
_cod_data_source_block complex7
_cod_depositor_comments
;
The following automatic conversions were performed:

'_refine_ls_hydrogen_treatment' value 'CONSTR' changed to 'constr'
according to /home/saulius/struct/CIF-dictionaries/cif_core.dic
dictionary named 'cif_core.dic' version 2.4.1 from 2010-06-29.

Automatic conversion script
Id: cif_fix_values 1715 2011-07-08 13:25:40Z adriana 
;
_cod_original_cell_volume 2122.6(7)
_cod_original_sg_symbol_H-M 'C 2/c'
_cod_database_code 7206685

loop_
_symmetry_equiv_pos_as_xyz
'x, y, z'
'-x, y, -z+1/2'
'x+1/2, y+1/2, z'
'-x+1/2, y+1/2, -z+1/2'
'-x, -y, -z'
'x, -y, z-1/2'
'-x+1/2, -y+1/2, -z'
'x+1/2, -y+1/2, z-1/2'

loop_
_atom_site_label
_atom_site_type_symbol
_atom_site_fract_x
_atom_site_fract_y
_atom_site_fract_z
_atom_site_U_iso_or_equiv
_atom_site_adp_type
_atom_site_occupancy
_atom_site_symmetry_multiplicity
_atom_site_calc_flag
_atom_site_refinement_flags
_atom_site_disorder_assembly
_atom_site_disorder_group
Cl1 Cl 0.39113(7) 0.81963(11) 0.39802(7) 0.0786(4) Uani 0.840(7) 1 d PD A 1
O1 O 0.3653(4) 0.7078(4) 0.3319(3) 0.148(2) Uani 0.840(7) 1 d PD A 1
O2 O 0.3176(4) 0.8518(6) 0.4273(4) 0.167(3) Uani 0.840(7) 1 d PD A 1
O3 O 0.4726(3) 0.7719(6) 0.4696(3) 0.136(2) Uani 0.840(7) 1 d PD A 1
O4 O 0.4157(5) 0.9378(5) 0.3571(4) 0.152(3) Uani 0.840(7) 1 d PD A 1
Cl1' Cl 0.39113(7) 0.81963(11) 0.39802(7) 0.0786(4) Uani 0.160(7) 1 d PD A 2
O1' O 0.2875(6) 0.823(2) 0.3554(14) 0.113(8) Uani 0.160(7) 1 d PDU A 2
O2' O 0.418(2) 0.907(2) 0.4769(11) 0.191(14) Uani 0.160(7) 1 d PDU A 2
O3' O 0.4247(14) 0.6801(12) 0.4225(15) 0.105(8) Uani 0.160(7) 1 d PDU A 2
O4' O 0.4288(13) 0.885(2) 0.3374(11) 0.064(6) Uani 0.160(7) 1 d PDU A 2
N1 N 0.7500(2) 0.6615(3) 0.37578(18) 0.0745(9) Uani 1 1 d . . .
H1N H 0.7552 0.5711 0.3784 0.089 Uiso 1 1 calc R . .
N2 N 0.6118(2) 0.6428(3) 0.40897(19) 0.0752(9) Uani 1 1 d . . .
H2N H 0.5675 0.6884 0.4198 0.090 Uiso 1 1 calc R . .
C1 C 0.6766(3) 0.7203(4) 0.3895(2) 0.0625(9) Uani 1 1 d . . .
C2 C 0.6689(3) 0.8715(4) 0.3840(2) 0.0764(11) Uani 1 1 d . . .
H2 H 0.6188 0.9172 0.3945 0.092 Uiso 1 1 calc R . .
C3 C 0.7340(3) 0.9457(4) 0.3638(2) 0.0789(11) Uani 1 1 d . . .
H3 H 0.7292 1.0435 0.3592 0.095 Uiso 1 1 calc R . .
C4 C 0.8096(3) 0.8755(5) 0.3494(3) 0.0905(13) Uani 1 1 d . . .
H4 H 0.8547 0.9260 0.3341 0.109 Uiso 1 1 calc R . .
C5 C 0.8164(3) 0.7366(5) 0.3579(3) 0.0890(13) Uani 1 1 d . . .
H5 H 0.8684 0.6905 0.3513 0.107 Uiso 1 1 calc R . .
C6 C 0.6085(3) 0.4897(3) 0.4137(2) 0.0709(10) Uani 1 1 d . . .
H6A H 0.5803 0.4646 0.4572 0.085 Uiso 1 1 calc R . .
H6B H 0.6741 0.4543 0.4355 0.085 Uiso 1 1 calc R . .
C7 C 0.5000 0.4864(5) 0.2500 0.0597(12) Uani 1 2 d S . .
H7 H 0.5000 0.5845 0.2500 0.072 Uiso 1 2 calc SR . .
C8 C 0.5527(2) 0.4151(4) 0.3274(2) 0.0594(9) Uani 1 1 d . . .
C9 C 0.5522(3) 0.2680(4) 0.3262(2) 0.0709(10) Uani 1 1 d . . .
H9 H 0.5877 0.2184 0.3775 0.085 Uiso 1 1 calc R . .
C10 C 0.5000 0.1957(6) 0.2500 0.0794(15) Uani 1 2 d S . .
H10 H 0.5000 0.0975 0.2500 0.095 Uiso 1 2 calc SR . .

loop_
_atom_site_aniso_label
_atom_site_aniso_U_11
_atom_site_aniso_U_22
_atom_site_aniso_U_33
_atom_site_aniso_U_23
_atom_site_aniso_U_13
_atom_site_aniso_U_12
Cl1 0.0635(6) 0.0734(7) 0.1001(8) 0.0122(6) 0.0314(6) 0.0125(5)
O1 0.189(5) 0.095(3) 0.147(4) -0.025(3) 0.047(4) -0.006(3)
O2 0.107(4) 0.224(5) 0.208(6) 0.022(5) 0.102(4) 0.061(4)
O3 0.103(3) 0.211(5) 0.096(3) 0.037(3) 0.039(3) 0.067(3)
O4 0.227(6) 0.090(3) 0.162(5) 0.015(3) 0.096(4) -0.008(4)
Cl1' 0.0635(6) 0.0734(7) 0.1001(8) 0.0122(6) 0.0314(6) 0.0125(5)
O1' 0.100(11) 0.126(12) 0.120(12) 0.010(9) 0.047(8) -0.004(8)
O2' 0.197(17) 0.185(16) 0.183(16) 0.001(10) 0.061(10) 0.005(10)
O3' 0.107(11) 0.098(10) 0.107(12) 0.021(8) 0.037(8) -0.006(8)
O4' 0.063(8) 0.073(10) 0.076(9) 0.016(7) 0.048(7) -0.001(7)
N1 0.064(2) 0.080(2) 0.080(2) -0.0002(16) 0.0268(17) 0.0119(17)
N2 0.0578(19) 0.077(2) 0.093(2) -0.0108(16) 0.0308(16) 0.0073(16)
C1 0.057(2) 0.073(2) 0.051(2) -0.0058(18) 0.0121(17) -0.011(2)
C2 0.054(2) 0.086(3) 0.085(3) -0.003(2) 0.021(2) 0.010(2)
C3 0.072(3) 0.071(3) 0.090(3) 0.007(2) 0.026(2) -0.005(2)
C4 0.070(3) 0.103(4) 0.099(3) 0.010(3) 0.032(2) -0.013(3)
C5 0.068(3) 0.098(3) 0.111(4) 0.004(3) 0.044(3) 0.005(2)
C6 0.065(2) 0.066(2) 0.084(3) -0.002(2) 0.0293(19) -0.0009(19)
C7 0.048(3) 0.055(3) 0.075(3) 0.000 0.023(3) 0.000
C8 0.0463(19) 0.069(2) 0.071(2) 0.0030(19) 0.0312(17) -0.0014(17)
C9 0.079(3) 0.068(2) 0.076(3) 0.007(2) 0.040(2) 0.0051(19)
C10 0.092(4) 0.064(3) 0.093(4) 0.000 0.046(4) 0.000

loop_
_atom_type_symbol
_atom_type_description
_atom_type_scat_dispersion_real
_atom_type_scat_dispersion_imag
_atom_type_scat_source
C C 0.0033 0.0016 'International Tables Vol C Tables 4.2.6.8 and 6.1.1.4'
H H 0.0000 0.0000 'International Tables Vol C Tables 4.2.6.8 and 6.1.1.4'
N N 0.0061 0.0033 'International Tables Vol C Tables 4.2.6.8 and 6.1.1.4'
O O 0.0106 0.0060 'International Tables Vol C Tables 4.2.6.8 and 6.1.1.4'
Cl Cl 0.1484 0.1585 'International Tables Vol C Tables 4.2.6.8 and 6.1.1.4'

loop_
_geom_angle_atom_site_label_1
_geom_angle_atom_site_label_2
_geom_angle_atom_site_label_3
_geom_angle
_geom_angle_site_symmetry_1
_geom_angle_site_symmetry_3
O2 Cl1 O3 110.2(3) . .
O2 Cl1 O4 111.1(4) . .
O3 Cl1 O4 110.1(4) . .
O2 Cl1 O1 112.6(4) . .
O3 Cl1 O1 106.6(3) . .
O4 Cl1 O1 106.2(3) . .
C1 N1 C5 122.7(4) . .
C1 N1 H1N 118.7 . .
C5 N1 H1N 118.7 . .
C1 N2 C6 126.9(3) . .
C1 N2 H2N 116.5 . .
C6 N2 H2N 116.5 . .
N1 C1 N2 121.5(3) . .
N1 C1 C2 117.6(4) . .
N2 C1 C2 120.9(4) . .
C3 C2 C1 119.4(4) . .
C3 C2 H2 120.3 . .
C1 C2 H2 120.3 . .
C2 C3 C4 119.6(4) . .
C2 C3 H3 120.2 . .
C4 C3 H3 120.2 . .
C5 C4 C3 119.4(4) . .
C5 C4 H4 120.3 . .
C3 C4 H4 120.3 . .
C4 C5 N1 121.2(4) . .
C4 C5 H5 119.4 . .
N1 C5 H5 119.4 . .
N2 C6 C8 115.8(3) . .
N2 C6 H6A 108.3 . .
C8 C6 H6A 108.3 . .
N2 C6 H6B 108.3 . .
C8 C6 H6B 108.3 . .
H6A C6 H6B 107.4 . .
C8 C7 C8 121.6(5) 2_655 .
C8 C7 H7 119.2 2_655 .
C8 C7 H7 119.2 . .
C7 C8 C9 118.5(4) . .
C7 C8 C6 122.9(3) . .
C9 C8 C6 118.6(3) . .
C10 C9 C8 120.6(4) . .
C10 C9 H9 119.7 . .
C8 C9 H9 119.7 . .
C9 C10 C9 120.1(5) . 2_655
C9 C10 H10 119.9 . .
C9 C10 H10 119.9 2_655 .

loop_
_geom_bond_atom_site_label_1
_geom_bond_atom_site_label_2
_geom_bond_distance
_geom_bond_site_symmetry_2
Cl1 O2 1.377(4) .
Cl1 O3 1.409(4) .
Cl1 O4 1.415(4) .
Cl1 O1 1.452(4) .
N1 C1 1.317(4) .
N1 C5 1.335(5) .
N1 H1N 0.8600 .
N2 C1 1.339(4) .
N2 C6 1.455(4) .
N2 H2N 0.8600 .
C1 C2 1.438(5) .
C2 C3 1.333(5) .
C2 H2 0.9300 .
C3 C4 1.401(5) .
C3 H3 0.9300 .
C4 C5 1.323(6) .
C4 H4 0.9300 .
C5 H5 0.9300 .
C6 C8 1.511(4) .
C6 H6A 0.9700 .
C6 H6B 0.9700 .
C7 C8 1.383(4) 2_655
C7 C8 1.383(4) .
C7 H7 0.9300 .
C8 C9 1.394(5) .
C9 C10 1.373(4) .
C9 H9 0.9300 .
C10 C9 1.373(4) 2_655
C10 H10 0.9300 .

loop_
_geom_hbond_atom_site_label_D
_geom_hbond_atom_site_label_H
_geom_hbond_atom_site_label_A
_geom_hbond_distance_DH
_geom_hbond_distance_HA
_geom_hbond_distance_DA
_geom_hbond_angle_DHA
_geom_hbond_site_symmetry_A
N1 H1N O2 0.86 2.30 3.116(6) 159.6 3_545
N2 H2N O3 0.86 2.03 2.875(5) 167.8 .
N2 H2N Cl1 0.86 2.81 3.641(3) 161.9 .

loop_
_geom_torsion_atom_site_label_1
_geom_torsion_atom_site_label_2
_geom_torsion_atom_site_label_3
_geom_torsion_atom_site_label_4
_geom_torsion
_geom_torsion_site_symmetry_1
_geom_torsion_site_symmetry_4
C5 N1 C1 N2 -178.7(3) . .
C5 N1 C1 C2 0.5(5) . .
C6 N2 C1 N1 -3.1(5) . .
C6 N2 C1 C2 177.7(3) . .
N1 C1 C2 C3 1.3(5) . .
N2 C1 C2 C3 -179.4(3) . .
C1 C2 C3 C4 -0.9(5) . .
C2 C3 C4 C5 -1.3(6) . .
C3 C4 C5 N1 3.2(6) . .
C1 N1 C5 C4 -2.8(6) . .
C1 N2 C6 C8 -88.3(4) . .
C8 C7 C8 C9 0.3(2) 2_655 .
C8 C7 C8 C6 -178.1(3) 2_655 .
N2 C6 C8 C7 -6.0(4) . .
N2 C6 C8 C9 175.7(3) . .
C7 C8 C9 C10 -0.5(4) . .
C6 C8 C9 C10 177.9(3) . .
C8 C9 C10 C9 0.3(2) . 2_655
